data_7720098
loop_
_publ_author_name
'Singla, Priyanka'
'Sharma, Vanshika'
'Yashita, ?'
'Soni, Pramod K.'
'Rao, M. Raghavendra'
'Singh, Arjun'
'Sahoo, Subash C.'

_publ_section_title
;
 Design and synthesis of Zn(II)/Cd(II)-based energetic metal coordination
 polymers with the bis(tetrazole)methane (H2btm) ligand: a comparative
 assessment of heat resistance and catalytic effects on the thermal
 decomposition of ammonium perchlorate.
;
_journal_issue 10
_journal_name_full 'Dalton transactions (Cambridge, England : 2003)'
_journal_page_first 4204
_journal_page_last 4214
_journal_paper_doi 10.1039/d5dt02770e
_journal_volume 55
_journal_year 2026
_chemical_compound_source synthesized
_chemical_formula_moiety 'C6 H6 N16 Zn'
_chemical_formula_sum 'C6 H6 N16 Zn'
_chemical_formula_weight 367.66
_space_group_crystal_system orthorhombic
_space_group_IT_number 60
_space_group_name_Hall '-P 2n 2ab'
_space_group_name_H-M_alt 'P b c n'
_atom_sites_solution_hydrogens mixed
_atom_sites_solution_primary dual
_audit_creation_date 2025-07-03
_audit_creation_method
;
Olex2 1.5
(compiled 2025.05.31 svn.r86d253d1 for OlexSys, GUI svn.r7254)
;
_audit_update_record
;
2025-08-31 deposited with the CCDC.	2026-02-03 downloaded from the CCDC.
;
_cell_angle_alpha 90
_cell_angle_beta 90
_cell_angle_gamma 90
_cell_formula_units_Z 4
_cell_length_a 9.1199(6)
_cell_length_b 8.8684(4)
_cell_length_c 15.1230(8)
_cell_measurement_reflns_used 2400
_cell_measurement_temperature 296(2)
_cell_measurement_theta_max 25.89
_cell_measurement_theta_min 2.26
_cell_volume 1223.13(12)
_computing_cell_refinement 'Bruker SMART'
_computing_data_collection 'Bruker SMART'
_computing_data_reduction 'Bruker SHELXTL'
_computing_molecular_graphics 'Olex2 1.5 (Dolomanov et al., 2009)'
_computing_publication_material 'Olex2 1.5 (Dolomanov et al., 2009)'
_computing_structure_refinement 'SHELXL 2018/3 (Sheldrick, 2015)'
_computing_structure_solution 'SHELXT  (Sheldrick, 2015)'
_diffrn_ambient_temperature 293(2)
_diffrn_detector_type HyPix3000
_diffrn_measured_fraction_theta_full 0.976
_diffrn_measured_fraction_theta_max 0.919
_diffrn_measurement_details
;
List of Runs (angles in degrees, time in seconds):

  # Type    Start    End  Width  t~exp~   \w     \q     \k     \f   Frames
#--------------------------------------------------------------------------
  1  \w    -64.00  -8.00   0.50    7.00    --   -9.95 135.00-148.00  112
  2  \w    -60.00 -35.00   0.50    7.00    --   -9.95 135.00  31.00   50
  3  \w     12.00  37.00   0.50    7.00    --   10.22-135.00 -34.00   50
  4  \w     12.00  37.00   0.50    7.00    --   10.22-135.00 145.00   50
  5  \w     18.00  58.00   0.50    7.00    --   -9.95  19.00  30.00   80
  6  \w    -16.00  55.00   0.50    7.00    --   -9.95  19.00 -60.00  142
  7  \w    -35.00  50.00   0.50    7.00    --   -9.95  77.00 -30.00  170
  8  \w     13.00  47.00   0.50    7.00    --   -9.95  38.00  60.00   68
  9  \w    -18.00  43.00   0.50    7.00    --   10.22 -99.00-120.00  122
 10  \w    -43.00 -14.00   0.50    7.00    --   10.22 -77.00 -30.00   58
 11  \w      3.00  57.00   0.50    7.00    --   10.22-125.00-150.00  108
 12  \w      1.00  43.00   0.50    7.00    --   10.22 -99.00  60.00   84
 13  \w     -3.00  70.00   0.50    7.00    --   10.22  38.00-180.00  146
 14  \w      0.00  25.00   0.50    7.00    --   10.22  38.00  90.00   50
 15  \w     49.00  74.00   0.50    7.00    --   10.22  38.00  90.00   50
 16  \w    -39.00  -6.00   0.50    7.00    --   10.22 127.00 140.17   66
 17  \w    -25.00   7.00   0.50    7.00    --   10.22 113.00  15.13   64
;
_diffrn_measurement_device 'four-circle diffractometer'
_diffrn_measurement_device_type 'CCD area detector'
_diffrn_measurement_method 'phi and omega scans'
_diffrn_radiation_probe x-ray
_diffrn_radiation_type MoK\a
_diffrn_radiation_wavelength 0.71073
_diffrn_reflns_av_R_equivalents 0.0415
_diffrn_reflns_av_unetI/netI 0.0397
_diffrn_reflns_Laue_measured_fraction_full 0.976
_diffrn_reflns_Laue_measured_fraction_max 0.919
_diffrn_reflns_limit_h_max 11
_diffrn_reflns_limit_h_min -10
_diffrn_reflns_limit_k_max 11
_diffrn_reflns_limit_k_min -9
_diffrn_reflns_limit_l_max 18
_diffrn_reflns_limit_l_min -18
_diffrn_reflns_number 7265
_diffrn_reflns_point_group_measured_fraction_full 0.976
_diffrn_reflns_point_group_measured_fraction_max 0.919
_diffrn_reflns_theta_full 25.242
_diffrn_reflns_theta_max 27.156
_diffrn_reflns_theta_min 3.476
_diffrn_source 'sealed tube x-ray'
_diffrn_source_type 'supernova Mo'
_exptl_absorpt_coefficient_mu 2.043
_exptl_absorpt_correction_T_max 0.9176
_exptl_absorpt_correction_T_min 0.8444
_exptl_absorpt_correction_type empirical
_exptl_absorpt_process_details sadabs
_exptl_crystal_colour colourless
_exptl_crystal_colour_primary colourless
_exptl_crystal_density_diffrn 1.996
_exptl_crystal_density_method 'not measured'
_exptl_crystal_description Block
_exptl_crystal_F_000 736
_exptl_crystal_size_max 0.24
_exptl_crystal_size_mid 0.18
_exptl_crystal_size_min 0.12
_refine_diff_density_max 0.434
_refine_diff_density_min -0.326
_refine_diff_density_rms 0.078
_refine_ls_extinction_method none
_refine_ls_goodness_of_fit_ref 1.038
_refine_ls_hydrogen_treatment mixed
_refine_ls_matrix_type full
_refine_ls_number_parameters 109
_refine_ls_number_reflns 1253
_refine_ls_number_restraints 0
_refine_ls_restrained_S_all 1.038
_refine_ls_R_factor_all 0.0434
_refine_ls_R_factor_gt 0.0301
_refine_ls_shift/su_max 0.000
_refine_ls_shift/su_mean 0.000
_refine_ls_structure_factor_coef Fsqd
_refine_ls_weighting_details 'w=1/[\s^2^(Fo^2^)+(0.0182P)^2^+1.3752P] where P=(Fo^2^+2Fc^2^)/3'
_refine_ls_weighting_scheme calc
_refine_ls_wR_factor_gt 0.0617
_refine_ls_wR_factor_ref 0.0661
_reflns_Friedel_coverage 0.000
_reflns_number_gt 991
_reflns_number_total 1253
_reflns_threshold_expression 'I > 2\s(I)'
_cod_data_source_file d5dt02770e2.cif
_cod_data_source_block 1
_cod_depositor_comments
;
The following automatic conversions were performed:

data item '_exptl_absorpt_correction_type' value 'Empirical' was
changed to 'empirical' in accordance with the
/home/data/users/saulius/crontab/automatic-downloads/rss-feeds/RSC/lib/dictionaries/cif_core.dic
dictionary named 'cif_core.dic' version 2.4.2 last updated on
2011-04-26.

Automatic conversion script
Id: cif_fix_values 8170 2020-07-09 18:12:32Z antanas 

 Adding full bibliography for 7720098--7720099.cif.
;
_cod_database_code 7720098
_shelx_shelxl_version_number 2017/1
_shelx_space_group_comment
;
The symmetry employed for this shelxl refinement is uniquely defined
by the following loop, which should always be used as a source of
symmetry information in preference to the above space-group names.
They are only intended as comments.
;
_olex2_refinement_description
;
1.a Secondary CH2 refined with riding coordinates:
 C2(H2A,H2B)
;
_olex2_submission_special_instructions 'No special instructions were received'
_oxdiff_exptl_absorpt_empirical_details
;
Empirical correction (ABSPACK) includes:
- Absorption correction using spherical harmonics
- Frame scaling
;

loop_
_space_group_symop_operation_xyz
'x, y, z'
'-x+1/2, -y+1/2, z+1/2'
'-x, y, -z+1/2'
'x+1/2, -y+1/2, -z'
'-x, -y, -z'
'x-1/2, y-1/2, -z-1/2'
'x, -y, z-1/2'
'-x-1/2, y-1/2, z'

loop_
_atom_site_label
_atom_site_type_symbol
_atom_site_fract_x
_atom_site_fract_y
_atom_site_fract_z
_atom_site_U_iso_or_equiv
_atom_site_adp_type
_atom_site_occupancy
_atom_site_site_symmetry_order
_atom_site_calc_flag
_atom_site_refinement_flags_posn
_atom_site_refinement_flags_adp
_atom_site_refinement_flags_occupancy
_atom_site_disorder_assembly
_atom_site_disorder_group
Zn1 Zn 0.500000 0.66844(4) 0.250000 0.01595(14) Uani 1 2 d S T P . .
N4 N 0.1554(2) 0.3423(2) 0.21554(13) 0.0198(5) Uani 1 1 d . . . . .
N1 N 0.3386(2) 0.5019(2) 0.21468(13) 0.0197(5) Uani 1 1 d . . . . .
N5 N 0.0978(2) 0.1909(2) 0.38106(13) 0.0192(5) Uani 1 1 d . . . . .
N3 N 0.1419(2) 0.4338(2) 0.14467(14) 0.0263(5) Uani 1 1 d . . . . .
N6 N 0.0214(2) 0.1716(3) 0.45759(14) 0.0264(5) Uani 1 1 d . . . . .
N2 N 0.2509(3) 0.5286(3) 0.14393(13) 0.0267(5) Uani 1 1 d . . . . .
N8 N 0.2122(3) 0.2951(3) 0.48801(15) 0.0317(6) Uani 1 1 d . . . . .
N7 N 0.0904(3) 0.2347(3) 0.52204(15) 0.0359(6) Uani 1 1 d . . . . .
C1 C 0.2763(3) 0.3865(3) 0.25674(15) 0.0176(5) Uani 1 1 d . . . . .
C3 C 0.2166(3) 0.2676(3) 0.40122(16) 0.0203(6) Uani 1 1 d . . . . .
C2 C 0.3355(3) 0.3146(3) 0.33902(17) 0.0251(6) Uani 1 1 d . . . . .
H2A H 0.393214 0.226884 0.322915 0.030 Uiso 1 1 calc R U . . .
H2B H 0.399933 0.385349 0.368752 0.030 Uiso 1 1 calc R U . . .
H8 H 0.277(4) 0.337(4) 0.523(2) 0.059(11) Uiso 1 1 d . . . . .

loop_
_atom_site_aniso_label
_atom_site_aniso_U_11
_atom_site_aniso_U_22
_atom_site_aniso_U_33
_atom_site_aniso_U_23
_atom_site_aniso_U_13
_atom_site_aniso_U_12
Zn1 0.0142(3) 0.0165(2) 0.0171(2) 0.000 0.00101(17) 0.000
N4 0.0205(13) 0.0207(10) 0.0181(10) 0.0054(8) -0.0046(9) -0.0043(10)
N1 0.0199(13) 0.0216(11) 0.0176(10) 0.0044(8) -0.0040(9) -0.0034(10)
N5 0.0177(13) 0.0228(11) 0.0172(11) 0.0007(8) -0.0003(9) -0.0040(10)
N3 0.0258(13) 0.0301(12) 0.0232(12) 0.0078(9) -0.0086(10) -0.0098(11)
N6 0.0219(14) 0.0367(13) 0.0206(12) 0.0013(9) 0.0014(10) -0.0044(11)
N2 0.0265(14) 0.0299(12) 0.0238(12) 0.0075(9) -0.0075(10) -0.0076(11)
N8 0.0308(16) 0.0432(15) 0.0210(12) -0.0003(10) -0.0059(11) -0.0154(13)
N7 0.0317(16) 0.0543(16) 0.0217(13) -0.0009(11) 0.0022(11) -0.0145(13)
C1 0.0147(14) 0.0198(11) 0.0184(12) 0.0011(10) 0.0002(11) -0.0027(11)
C3 0.0206(16) 0.0219(12) 0.0183(13) 0.0029(10) -0.0050(11) 0.0004(12)
C2 0.0181(16) 0.0337(15) 0.0235(14) 0.0101(11) -0.0040(11) -0.0060(12)

loop_
_atom_type_symbol
_atom_type_description
_atom_type_scat_dispersion_real
_atom_type_scat_dispersion_imag
_atom_type_scat_source
C C 0.0033 0.0016 'International Tables Vol C Tables 4.2.6.8 and 6.1.1.4'
H H 0.0000 0.0000 'International Tables Vol C Tables 4.2.6.8 and 6.1.1.4'
N N 0.0061 0.0033 'International Tables Vol C Tables 4.2.6.8 and 6.1.1.4'
Zn Zn 0.2839 1.4301 'International Tables Vol C Tables 4.2.6.8 and 6.1.1.4'

loop_
_geom_angle_atom_site_label_1
_geom_angle_atom_site_label_2
_geom_angle_atom_site_label_3
_geom_angle
_geom_angle_site_symmetry_1
_geom_angle_site_symmetry_3
_geom_angle_publ_flag
N4 Zn1 N4 88.82(12) 6_666 8_665 ?
N4 Zn1 N5 83.43(8) 6_666 6_666 ?
N4 Zn1 N5 83.43(8) 8_665 8_665 ?
N4 Zn1 N5 89.08(8) 8_665 6_666 ?
N4 Zn1 N5 89.08(8) 6_666 8_665 ?
N1 Zn1 N4 177.74(8) 3_655 8_665 ?
N1 Zn1 N4 88.93(8) . 8_665 ?
N1 Zn1 N4 88.93(8) 3_655 6_666 ?
N1 Zn1 N4 177.74(8) . 6_666 ?
N1 Zn1 N1 93.33(11) . 3_655 ?
N1 Zn1 N5 90.49(8) 3_655 6_666 ?
N1 Zn1 N5 90.49(8) . 8_665 ?
N1 Zn1 N5 96.71(8) . 6_666 ?
N1 Zn1 N5 96.72(8) 3_655 8_665 ?
N5 Zn1 N5 169.51(11) 8_665 6_666 ?
N3 N4 Zn1 124.14(16) . 6_556 ?
C1 N4 Zn1 130.08(16) . 6_556 ?
C1 N4 N3 105.7(2) . . ?
N2 N1 Zn1 118.62(15) . . ?
C1 N1 Zn1 134.47(16) . . ?
C1 N1 N2 105.0(2) . . ?
N6 N5 Zn1 123.42(16) . 6_556 ?
C3 N5 Zn1 126.49(16) . 6_556 ?
C3 N5 N6 106.9(2) . . ?
N2 N3 N4 108.97(19) . . ?
N7 N6 N5 109.7(2) . . ?
N3 N2 N1 109.33(19) . . ?
N7 N8 H8 119(2) . . ?
C3 N8 N7 109.3(2) . . ?
C3 N8 H8 131(2) . . ?
N6 N7 N8 106.8(2) . . ?
N4 C1 N1 111.0(2) . . ?
N4 C1 C2 124.4(2) . . ?
N1 C1 C2 124.7(2) . . ?
N5 C3 N8 107.3(2) . . ?
N5 C3 C2 126.6(2) . . ?
N8 C3 C2 126.1(2) . . ?
C1 C2 H2A 109.1 . . ?
C1 C2 H2B 109.1 . . ?
C3 C2 C1 112.3(2) . . ?
C3 C2 H2A 109.1 . . ?
C3 C2 H2B 109.1 . . ?
H2A C2 H2B 107.9 . . ?

loop_
_geom_bond_atom_site_label_1
_geom_bond_atom_site_label_2
_geom_bond_distance
_geom_bond_site_symmetry_2
_geom_bond_publ_flag
Zn1 N4 2.158(2) 8_665 ?
Zn1 N4 2.158(2) 6_666 ?
Zn1 N1 2.153(2) . ?
Zn1 N1 2.153(2) 3_655 ?
Zn1 N5 2.183(2) 6_666 ?
Zn1 N5 2.183(2) 8_665 ?
N4 N3 1.350(3) . ?
N4 C1 1.325(3) . ?
N1 N2 1.357(3) . ?
N1 C1 1.332(3) . ?
N5 N6 1.362(3) . ?
N5 C3 1.315(3) . ?
N3 N2 1.302(3) . ?
N6 N7 1.289(3) . ?
N8 N7 1.336(3) . ?
N8 C3 1.335(3) . ?
N8 H8 0.88(4) . ?
C1 C2 1.499(3) . ?
C3 C2 1.495(4) . ?
C2 H2A 0.9700 . ?
C2 H2B 0.9700 . ?

loop_
_geom_torsion_atom_site_label_1
_geom_torsion_atom_site_label_2
_geom_torsion_atom_site_label_3
_geom_torsion_atom_site_label_4
_geom_torsion
_geom_torsion_site_symmetry_1
_geom_torsion_site_symmetry_2
_geom_torsion_site_symmetry_3
_geom_torsion_site_symmetry_4
_geom_torsion_publ_flag
Zn1 N4 N3 N2 178.20(16) 6_556 . . . ?
Zn1 N4 C1 N1 -177.86(16) 6_556 . . . ?
Zn1 N4 C1 C2 2.9(4) 6_556 . . . ?
Zn1 N1 N2 N3 -166.21(16) . . . . ?
Zn1 N1 C1 N4 163.09(17) . . . . ?
Zn1 N1 C1 C2 -17.6(4) . . . . ?
Zn1 N5 N6 N7 -160.45(18) 6_556 . . . ?
Zn1 N5 C3 N8 159.70(18) 6_556 . . . ?
Zn1 N5 C3 C2 -20.8(4) 6_556 . . . ?
N4 N3 N2 N1 -0.3(3) . . . . ?
N4 C1 C2 C3 -37.7(4) . . . . ?
N1 C1 C2 C3 143.1(2) . . . . ?
N5 N6 N7 N8 -0.2(3) . . . . ?
N5 C3 C2 C1 48.2(4) . . . . ?
N3 N4 C1 N1 0.1(3) . . . . ?
N3 N4 C1 C2 -179.2(2) . . . . ?
N6 N5 C3 N8 -0.3(3) . . . . ?
N6 N5 C3 C2 179.2(2) . . . . ?
N2 N1 C1 N4 -0.2(3) . . . . ?
N2 N1 C1 C2 179.0(2) . . . . ?
N8 C3 C2 C1 -132.4(3) . . . . ?
N7 N8 C3 N5 0.2(3) . . . . ?
N7 N8 C3 C2 -179.3(2) . . . . ?
C1 N4 N3 N2 0.1(3) . . . . ?
C1 N1 N2 N3 0.3(3) . . . . ?
C3 N5 N6 N7 0.3(3) . . . . ?
C3 N8 N7 N6 0.0(3) . . . . ?
